data_1539635
loop_
_publ_author_name
'Bazela, W.'
'Leciejewicz, J.'
'Maletka, K.'
'Szytula, A.'

_publ_section_title
;
 Magnetic ordering in Tb Ni Ge2 and Ho Ni0.64 Ge2 by neutron diffraction
;
_journal_name_full 'Journal of Magnetism and Magnetic Materials'
_journal_page_first 305
_journal_page_last 308
_journal_volume 109
_journal_year 1992
_chemical_formula_sum 'Ge2 Ni Tb'
_space_group_IT_number 63
_symmetry_space_group_name_Hall '-C 2c 2'
_symmetry_space_group_name_H-M 'C m c m'
_cell_angle_alpha 90
_cell_angle_beta 90
_cell_angle_gamma 90
_cell_formula_units_Z 4
_cell_length_a 4.118
_cell_length_b 16.399
_cell_length_c 4.041
_cell_volume 272.893
_citation_journal_id_ASTM JMMMDC
_cod_data_source_file Bazela_JMMMDC_1992_810.cif
_cod_data_source_block Ge2Ni1Tb1
_cod_original_cell_volume 272.8931
_cod_original_formula_sum 'Ge2 Ni1 Tb1'
_cod_database_code 1539635

loop_
_symmetry_equiv_pos_as_xyz
x,y,z
-x,-y,z+1/2
x,-y,-z
-x,y,-z+1/2
-x,-y,-z
x,y,-z-1/2
-x,y,z
x,-y,z-1/2
x+1/2,y+1/2,z
-x+1/2,-y+1/2,z+1/2
x+1/2,-y+1/2,-z
-x+1/2,y+1/2,-z+1/2
-x+1/2,-y+1/2,-z
x+1/2,y+1/2,-z-1/2
-x+1/2,y+1/2,z
x+1/2,-y+1/2,z-1/2

loop_
_atom_site_label
_atom_site_type_symbol
_atom_site_fract_x
_atom_site_fract_y
_atom_site_fract_z
_atom_site_occupancy
_atom_site_U_iso_or_equiv
Ge1 Ge 0 0.4508 0.25 1 0.0
Ge2 Ge 0 0.7482 0.25 1 0.0
Ni1 Ni 0 0.3167 0.25 1 0.0
Tb1 Tb 0 0.105 0.25 1 0.0
